data_7709132
loop_
_publ_author_name
'Nag, Ekta'
'Kulkarni, Aditya'
'Gorantla, Sai Manoj N. V. T.'
'Graw, Nico'
'Francis, Maria'
'Herbst-Irmer, Regine'
'Stalke, Dietmar'
'Roesky, Herbert W.'
'Mondal, Kartik Chandra'
'Roy, Sudipta'

_publ_section_title
;
 Fluorescent organo-antimony compounds as precursors for syntheses of
 redox-active trimeric and dimeric alkali metal antimonides: an insight
 into electron transfer reduction processes.
;
_journal_issue 5
_journal_name_full 'Dalton transactions (Cambridge, England : 2003)'
_journal_page_first 1791
_journal_page_last 1805
_journal_paper_doi 10.1039/d1dt03398k
_journal_volume 51
_journal_year 2022
_chemical_formula_moiety 'C60 H92 Sb2, C6 H14'
_chemical_formula_sum 'C66 H106 Sb2'
_chemical_formula_weight 1143.00
_space_group_crystal_system triclinic
_space_group_IT_number 2
_space_group_name_Hall '-P 1'
_space_group_name_H-M_alt 'P -1'
_atom_sites_solution_hydrogens geom
_audit_creation_method SHELXL-2018/3
_audit_update_record
;
2021-04-16 deposited with the CCDC.	2021-12-21 downloaded from the CCDC.
;
_cell_angle_alpha 108.36(3)
_cell_angle_beta 92.72(2)
_cell_angle_gamma 90.10(2)
_cell_formula_units_Z 4
_cell_length_a 13.255(2)
_cell_length_b 19.142(3)
_cell_length_c 25.810(4)
_cell_measurement_reflns_used 9828
_cell_measurement_temperature 100(2)
_cell_measurement_theta_max 25.302
_cell_measurement_theta_min 2.1715
_cell_volume 6207(2)
_computing_cell_refinement 'SAINT V8.30C'
_computing_data_collection 'APEX2 v2012.2'
_computing_data_reduction 'SAINT V8.30C'
_computing_molecular_graphics 'XP Version 5.1'
_computing_publication_material 'XP Version 5.1'
_computing_structure_refinement 'SHELXL-2018/3 (Sheldrick, 2018)'
_computing_structure_solution 'SHELXT 2014/5 (Sheldrick, 2014)'
_diffrn_ambient_temperature 100(2)
_diffrn_measured_fraction_theta_full 1.000
_diffrn_measured_fraction_theta_max 0.998
_diffrn_measurement_device_type 'Bruker Smart APEX II Quazar'
_diffrn_measurement_method 'omega scans'
_diffrn_radiation_type MoK\a
_diffrn_radiation_wavelength 0.71073
_diffrn_reflns_av_R_equivalents 0.0466
_diffrn_reflns_av_unetI/netI 0.0225
_diffrn_reflns_Laue_measured_fraction_full 1.000
_diffrn_reflns_Laue_measured_fraction_max 0.998
_diffrn_reflns_limit_h_max 15
_diffrn_reflns_limit_h_min -15
_diffrn_reflns_limit_k_max 23
_diffrn_reflns_limit_k_min -23
_diffrn_reflns_limit_l_max 31
_diffrn_reflns_limit_l_min -31
_diffrn_reflns_number 238565
_diffrn_reflns_point_group_measured_fraction_full 1.000
_diffrn_reflns_point_group_measured_fraction_max 0.998
_diffrn_reflns_theta_full 25.242
_diffrn_reflns_theta_max 25.357
_diffrn_reflns_theta_min 0.832
_diffrn_source 'INCOATEC Microsource'
_exptl_absorpt_coefficient_mu 0.906
_exptl_absorpt_correction_T_max 0.7452
_exptl_absorpt_correction_T_min 0.7001
_exptl_absorpt_correction_type multi-scan
_exptl_absorpt_process_details SADABS-2016/2
_exptl_crystal_colour yellow
_exptl_crystal_density_diffrn 1.223
_exptl_crystal_description block
_exptl_crystal_F_000 2416
_exptl_crystal_size_max 0.213
_exptl_crystal_size_mid 0.186
_exptl_crystal_size_min 0.157
_refine_diff_density_max 0.966
_refine_diff_density_min -0.997
_refine_diff_density_rms 0.085
_refine_ls_extinction_method none
_refine_ls_goodness_of_fit_ref 1.169
_refine_ls_hydrogen_treatment constr
_refine_ls_matrix_type full
_refine_ls_number_parameters 1334
_refine_ls_number_reflns 22677
_refine_ls_number_restraints 267
_refine_ls_restrained_S_all 1.167
_refine_ls_R_factor_all 0.0426
_refine_ls_R_factor_gt 0.0363
_refine_ls_shift/su_max 0.002
_refine_ls_shift/su_mean 0.000
_refine_ls_structure_factor_coef Fsqd
_refine_ls_weighting_details 'w=1/[\s^2^(Fo^2^)+(0.0044P)^2^+22.3223P] where P=(Fo^2^+2Fc^2^)/3'
_refine_ls_weighting_scheme calc
_refine_ls_wR_factor_gt 0.0777
_refine_ls_wR_factor_ref 0.0803
_reflns_Friedel_coverage 0.000
_reflns_number_gt 20013
_reflns_number_total 22677
_reflns_threshold_expression 'I > 2\s(I)'
_cod_data_source_file d1dt03398k2.cif
_cod_data_source_block 4
_cod_depositor_comments 'Adding full bibliography for 7709128--7709133.cif.'
_cod_database_code 7709132
_shelx_shelxl_version_number 2018/3
_shelx_space_group_comment
;
The symmetry employed for this shelxl refinement is uniquely defined
by the following loop, which should always be used as a source of
symmetry information in preference to the above space-group names.
They are only intended as comments.
;
_shelx_estimated_absorpt_t_min 0.830
_shelx_estimated_absorpt_t_max 0.871

loop_
_space_group_symop_operation_xyz
'x, y, z'
'-x, -y, -z'

loop_
_atom_site_label
_atom_site_type_symbol
_atom_site_fract_x
_atom_site_fract_y
_atom_site_fract_z
_atom_site_U_iso_or_equiv
_atom_site_adp_type
_atom_site_occupancy
_atom_site_site_symmetry_order
_atom_site_calc_flag
_atom_site_refinement_flags_posn
_atom_site_refinement_flags_adp
_atom_site_refinement_flags_occupancy
_atom_site_disorder_assembly
_atom_site_disorder_group
Sb1 Sb 0.31121(2) -0.06449(2) 0.24911(2) 0.01326(5) Uani 1 1 d . . . . .
Sb2 Sb 0.30399(2) 0.08794(2) 0.25756(2) 0.01310(5) Uani 1 1 d . . . . .
Sb3 Sb 0.67481(2) 0.43401(2) 0.24650(2) 0.01305(5) Uani 1 1 d . . . . .
Sb4 Sb 0.68370(2) 0.58455(2) 0.24864(2) 0.01330(5) Uani 1 1 d . . . . .
C1 C 0.1764(3) -0.05454(18) 0.29818(14) 0.0146(7) Uani 1 1 d . . . . .
C2 C 0.1772(3) -0.01993(18) 0.35535(14) 0.0150(7) Uani 1 1 d . . . . .
C3 C 0.0928(3) -0.0265(2) 0.38364(15) 0.0192(8) Uani 1 1 d . . . . .
H3 H 0.094551 -0.003628 0.422123 0.023 Uiso 1 1 calc R U . . .
C4 C 0.0062(3) -0.0653(2) 0.35772(15) 0.0205(8) Uani 1 1 d . . . . .
C5 C 0.0049(3) -0.0971(2) 0.30142(15) 0.0208(8) Uani 1 1 d . . . . .
H5 H -0.053905 -0.123416 0.282898 0.025 Uiso 1 1 calc R U . . .
C6 C 0.0871(3) -0.09167(19) 0.27115(14) 0.0173(7) Uani 1 1 d . . . . .
C7 C 0.2652(3) 0.02649(19) 0.38911(14) 0.0169(7) Uani 1 1 d . . . . .
H7 H 0.319056 0.028122 0.363656 0.020 Uiso 1 1 calc R U . . .
C8 C 0.3104(3) -0.0068(2) 0.43161(15) 0.0221(8) Uani 1 1 d . . . . .
H8A H 0.329900 -0.057640 0.413337 0.033 Uiso 1 1 calc R U . . .
H8B H 0.260218 -0.006141 0.458413 0.033 Uiso 1 1 calc R U . . .
H8C H 0.370173 0.022214 0.450271 0.033 Uiso 1 1 calc R U . . .
C9 C 0.2329(3) 0.1060(2) 0.41765(15) 0.0224(8) Uani 1 1 d . . . . .
H9A H 0.204018 0.127081 0.390323 0.034 Uiso 1 1 calc R U . . .
H9B H 0.291913 0.135582 0.436703 0.034 Uiso 1 1 calc R U . . .
H9C H 0.182223 0.106064 0.444098 0.034 Uiso 1 1 calc R U . . .
C10 C -0.0854(3) -0.0690(2) 0.39011(15) 0.0278(9) Uani 1 1 d . . . . .
H10 H -0.137951 -0.101072 0.364429 0.033 Uiso 1 1 calc R U . . .
C11 C -0.0602(3) -0.1026(2) 0.43559(17) 0.0333(10) Uani 1 1 d . . . . .
H11A H -0.031647 -0.151488 0.419809 0.050 Uiso 1 1 calc R U . . .
H11B H -0.121937 -0.107055 0.453873 0.050 Uiso 1 1 calc R U . . .
H11C H -0.011009 -0.070847 0.462206 0.050 Uiso 1 1 calc R U . . .
C12 C -0.1301(3) 0.0077(3) 0.41456(19) 0.0391(11) Uani 1 1 d . . . . .
H12A H -0.146461 0.028847 0.385282 0.059 Uiso 1 1 calc R U . . .
H12B H -0.080730 0.039605 0.440965 0.059 Uiso 1 1 calc R U . . .
H12C H -0.191646 0.003447 0.433039 0.059 Uiso 1 1 calc R U . . .
C13 C 0.0761(3) -0.1271(2) 0.20916(15) 0.0238(8) Uani 1 1 d . . . . .
H13 H 0.136626 -0.111958 0.193349 0.029 Uiso 1 1 calc R U . . .
C14 C 0.0746(3) -0.2115(2) 0.19251(16) 0.0327(10) Uani 1 1 d . . . . .
H14A H 0.072056 -0.232122 0.152555 0.049 Uiso 1 1 calc R U . . .
H14B H 0.014958 -0.228280 0.206618 0.049 Uiso 1 1 calc R U . . .
H14C H 0.135777 -0.227999 0.207711 0.049 Uiso 1 1 calc R U . . .
C15 C -0.0171(3) -0.1005(2) 0.18427(16) 0.0285(9) Uani 1 1 d . . . . .
H15A H -0.017281 -0.120395 0.144325 0.043 Uiso 1 1 calc R U . . .
H15B H -0.015640 -0.046591 0.195467 0.043 Uiso 1 1 calc R U . . .
H15C H -0.078144 -0.117436 0.197041 0.043 Uiso 1 1 calc R U . . .
C16 C 0.4184(3) -0.08574(19) 0.31030(14) 0.0155(7) Uani 1 1 d . . . . .
C17 C 0.5004(3) -0.04085(19) 0.33946(15) 0.0175(7) Uani 1 1 d . . . . .
C18 C 0.5591(3) -0.06432(19) 0.37708(15) 0.0191(8) Uani 1 1 d . . . . .
H18 H 0.612288 -0.032984 0.397695 0.023 Uiso 1 1 calc R U . . .
C19 C 0.5430(3) -0.13124(19) 0.38561(14) 0.0180(7) Uani 1 1 d . . . . .
C20 C 0.4635(3) -0.17577(19) 0.35562(14) 0.0180(7) Uani 1 1 d . . . . .
H20 H 0.451378 -0.222049 0.360691 0.022 Uiso 1 1 calc R U . . .
C21 C 0.4011(3) -0.15446(19) 0.31829(14) 0.0156(7) Uani 1 1 d . . . . .
C22 C 0.5326(3) 0.03261(19) 0.33275(15) 0.0206(8) Uani 1 1 d . . . . .
H22 H 0.495431 0.037813 0.299556 0.025 Uiso 1 1 calc R U . . .
C23 C 0.5095(4) 0.0993(2) 0.38142(19) 0.0357(11) Uani 1 1 d . . . . .
H23A H 0.537647 0.143848 0.376228 0.054 Uiso 1 1 calc R U . . .
H23B H 0.539920 0.092969 0.414985 0.054 Uiso 1 1 calc R U . . .
H23C H 0.436223 0.103832 0.384302 0.054 Uiso 1 1 calc R U . . .
C24 C 0.6457(3) 0.0347(3) 0.3244(2) 0.0393(11) Uani 1 1 d . . . . .
H24A H 0.664196 -0.010340 0.295947 0.059 Uiso 1 1 calc R U . . .
H24B H 0.683568 0.038111 0.358675 0.059 Uiso 1 1 calc R U . . .
H24C H 0.662024 0.077581 0.313151 0.059 Uiso 1 1 calc R U . . .
C25 C 0.6139(3) -0.1566(2) 0.42406(16) 0.0246(8) Uani 1 1 d . . . . .
H25 H 0.652761 -0.112373 0.447807 0.030 Uiso 1 1 calc R U . . .
C26 C 0.6900(3) -0.2102(2) 0.39095(19) 0.0329(10) Uani 1 1 d . . . . .
H26A H 0.654412 -0.255063 0.368030 0.049 Uiso 1 1 calc R U . . .
H26B H 0.739424 -0.222841 0.415880 0.049 Uiso 1 1 calc R U . . .
H26C H 0.724824 -0.187226 0.367690 0.049 Uiso 1 1 calc R U . . .
C27 C 0.5593(4) -0.1897(3) 0.46135(18) 0.0375(11) Uani 1 1 d . . . . .
H27A H 0.519339 -0.232783 0.439224 0.056 Uiso 1 1 calc R U . . .
H27B H 0.514537 -0.153034 0.483861 0.056 Uiso 1 1 calc R U . . .
H27C H 0.608878 -0.204659 0.485056 0.056 Uiso 1 1 calc R U . . .
C28 C 0.3174(3) -0.20940(19) 0.28795(14) 0.0170(7) Uani 1 1 d . . . . .
H28 H 0.279505 -0.187129 0.262776 0.020 Uiso 1 1 calc R U . . .
C29 C 0.3606(3) -0.2819(2) 0.25261(16) 0.0250(9) Uani 1 1 d . . . . .
H29A H 0.305137 -0.315228 0.233142 0.037 Uiso 1 1 calc R U . . .
H29B H 0.399715 -0.304766 0.275957 0.037 Uiso 1 1 calc R U . . .
H29C H 0.404580 -0.272240 0.226088 0.037 Uiso 1 1 calc R U . . .
C30 C 0.2416(3) -0.2230(2) 0.32690(16) 0.0261(9) Uani 1 1 d . . . . .
H30A H 0.186511 -0.255181 0.305673 0.039 Uiso 1 1 calc R U . . .
H30B H 0.214008 -0.175923 0.348539 0.039 Uiso 1 1 calc R U . . .
H30C H 0.275703 -0.246519 0.351389 0.039 Uiso 1 1 calc R U . . .
C31 C 0.1609(3) 0.06920(18) 0.20730(14) 0.0145(7) Uani 1 1 d . . . . .
C32 C 0.1540(3) 0.03396(19) 0.14979(14) 0.0163(7) Uani 1 1 d . . . . .
C33 C 0.0639(3) 0.0367(2) 0.12049(14) 0.0190(8) Uani 1 1 d . . . . .
H33 H 0.060473 0.013415 0.082038 0.023 Uiso 1 1 calc R U . . .
C34 C -0.0211(3) 0.0721(2) 0.14510(15) 0.0196(8) Uani 1 1 d . . . . .
C35 C -0.0150(3) 0.1036(2) 0.20156(15) 0.0191(8) Uani 1 1 d . . . . .
H35 H -0.072726 0.126858 0.219477 0.023 Uiso 1 1 calc R U . . .
C36 C 0.0739(3) 0.10216(19) 0.23292(15) 0.0177(7) Uani 1 1 d . . . . .
C37 C 0.2391(3) -0.00833(19) 0.11673(14) 0.0177(7) Uani 1 1 d . . . . .
H37 H 0.298278 -0.006666 0.142637 0.021 Uiso 1 1 calc R U . . .
C38 C 0.2098(3) -0.08945(19) 0.08832(15) 0.0212(8) Uani 1 1 d . . . . .
H38A H 0.151818 -0.092670 0.062596 0.032 Uiso 1 1 calc R U . . .
H38B H 0.191779 -0.112276 0.115770 0.032 Uiso 1 1 calc R U . . .
H38C H 0.266988 -0.115220 0.068448 0.032 Uiso 1 1 calc R U . . .
C39 C 0.2725(3) 0.0267(2) 0.07429(15) 0.0221(8) Uani 1 1 d . . . . .
H39A H 0.331819 0.001205 0.056554 0.033 Uiso 1 1 calc R U . . .
H39B H 0.289652 0.078772 0.092460 0.033 Uiso 1 1 calc R U . . .
H39C H 0.217375 0.022431 0.046733 0.033 Uiso 1 1 calc R U . . .
C40 C -0.1175(3) 0.0729(2) 0.11116(16) 0.0265(9) Uani 1 1 d . . . . .
H40 H -0.167361 0.104081 0.135779 0.032 Uiso 1 1 calc R U . . .
C41 C -0.0991(3) 0.1063(3) 0.06570(17) 0.0355(10) Uani 1 1 d . . . . .
H41A H -0.054163 0.074566 0.039544 0.053 Uiso 1 1 calc R U . . .
H41B H -0.067649 0.155282 0.081625 0.053 Uiso 1 1 calc R U . . .
H41C H -0.163604 0.110510 0.046848 0.053 Uiso 1 1 calc R U . . .
C42 C -0.1629(3) -0.0046(3) 0.08681(19) 0.0390(11) Uani 1 1 d . . . . .
H42A H -0.228182 -0.002193 0.068033 0.059 Uiso 1 1 calc R U . . .
H42B H -0.172552 -0.025989 0.116106 0.059 Uiso 1 1 calc R U . . .
H42C H -0.117064 -0.035298 0.060650 0.059 Uiso 1 1 calc R U . . .
C43 C 0.0702(3) 0.1361(2) 0.29472(15) 0.0217(8) Uani 1 1 d . . . . .
H43 H 0.133206 0.121499 0.311234 0.026 Uiso 1 1 calc R U . . .
C44 C 0.0702(3) 0.2201(2) 0.31259(16) 0.0313(10) Uani 1 1 d . . . . .
H44A H 0.129713 0.238059 0.299126 0.047 Uiso 1 1 calc R U . . .
H44B H 0.072125 0.239661 0.352589 0.047 Uiso 1 1 calc R U . . .
H44C H 0.008868 0.236631 0.297524 0.047 Uiso 1 1 calc R U . . .
C45 C -0.0189(3) 0.1071(2) 0.31798(16) 0.0267(9) Uani 1 1 d . . . . .
H45A H -0.082339 0.122488 0.304125 0.040 Uiso 1 1 calc R U . . .
H45B H -0.014165 0.126954 0.357972 0.040 Uiso 1 1 calc R U . . .
H45C H -0.017342 0.053202 0.306757 0.040 Uiso 1 1 calc R U . . .
C46 C 0.3961(3) 0.11332(18) 0.19675(14) 0.0148(7) Uani 1 1 d . . . . .
C47 C 0.3701(3) 0.17968(19) 0.18679(14) 0.0157(7) Uani 1 1 d . . . . .
C48 C 0.4211(3) 0.2016(2) 0.14818(15) 0.0190(8) Uani 1 1 d . . . . .
H48 H 0.402613 0.246149 0.141748 0.023 Uiso 1 1 calc R U . . .
C49 C 0.4978(3) 0.1606(2) 0.11892(15) 0.0188(8) Uani 1 1 d . . . . .
C50 C 0.5242(3) 0.0962(2) 0.12996(14) 0.0193(8) Uani 1 1 d . . . . .
H50 H 0.576870 0.067548 0.110449 0.023 Uiso 1 1 calc R U . . .
C51 C 0.4768(3) 0.07174(19) 0.16839(14) 0.0169(7) Uani 1 1 d . . . . .
C52 C 0.2874(3) 0.23073(19) 0.21541(15) 0.0193(8) Uani 1 1 d . . . . .
H52 H 0.258728 0.208840 0.242096 0.023 Uiso 1 1 calc R U . . .
C53 C 0.2007(3) 0.2361(2) 0.17581(18) 0.0283(9) Uani 1 1 d . . . . .
H53A H 0.225276 0.259623 0.150027 0.042 Uiso 1 1 calc R U . . .
H53B H 0.146661 0.265570 0.196348 0.042 Uiso 1 1 calc R U . . .
H53C H 0.174433 0.186630 0.155645 0.042 Uiso 1 1 calc R U . . .
C54 C 0.3295(3) 0.3076(2) 0.24827(16) 0.0253(9) Uani 1 1 d . . . . .
H54A H 0.357537 0.331070 0.223303 0.038 Uiso 1 1 calc R U . . .
H54B H 0.382700 0.303005 0.274620 0.038 Uiso 1 1 calc R U . . .
H54C H 0.275024 0.337677 0.267829 0.038 Uiso 1 1 calc R U . . .
C55 C 0.5529(3) 0.1866(2) 0.07810(16) 0.0251(9) Uani 1 1 d . . . . .
H55 H 0.511044 0.225274 0.069451 0.030 Uiso 1 1 calc R U . . .
C56 C 0.5659(5) 0.1249(3) 0.02488(19) 0.0553(16) Uani 1 1 d . . . . .
H56A H 0.499638 0.103383 0.009565 0.083 Uiso 1 1 calc R U . . .
H56B H 0.608703 0.086863 0.031948 0.083 Uiso 1 1 calc R U . . .
H56C H 0.597741 0.144683 -0.001163 0.083 Uiso 1 1 calc R U . . .
C57 C 0.6551(3) 0.2218(3) 0.1027(2) 0.0376(11) Uani 1 1 d . . . . .
H57A H 0.690201 0.236894 0.075266 0.056 Uiso 1 1 calc R U . . .
H57B H 0.696010 0.185991 0.113994 0.056 Uiso 1 1 calc R U . . .
H57C H 0.644636 0.264930 0.134487 0.056 Uiso 1 1 calc R U . . .
C58 C 0.5176(3) 0.00213(19) 0.17760(15) 0.0197(8) Uani 1 1 d . . . . .
H58 H 0.485064 -0.004337 0.209994 0.024 Uiso 1 1 calc R U . . .
C59 C 0.4955(3) -0.0677(2) 0.12857(17) 0.0328(10) Uani 1 1 d . . . . .
H59A H 0.524957 -0.061898 0.096025 0.049 Uiso 1 1 calc R U . . .
H59B H 0.422293 -0.075382 0.121972 0.049 Uiso 1 1 calc R U . . .
H59C H 0.525199 -0.110291 0.136533 0.049 Uiso 1 1 calc R U . . .
C60 C 0.6320(3) 0.0080(2) 0.1898(2) 0.0373(11) Uani 1 1 d . . . . .
H60A H 0.654825 -0.034699 0.200097 0.056 Uiso 1 1 calc R U . . .
H60B H 0.648593 0.053188 0.219924 0.056 Uiso 1 1 calc R U . . .
H60C H 0.665923 0.009288 0.157167 0.056 Uiso 1 1 calc R U . . .
C61 C 0.5766(3) 0.41717(19) 0.30867(14) 0.0157(7) Uani 1 1 d . . . . .
C62 C 0.4982(3) 0.46267(19) 0.33481(14) 0.0168(7) Uani 1 1 d . . . . .
C63 C 0.4468(3) 0.44365(19) 0.37456(14) 0.0182(7) Uani 1 1 d . . . . .
H63 H 0.395927 0.475489 0.393041 0.022 Uiso 1 1 calc R U . . .
C64 C 0.4666(3) 0.3806(2) 0.38825(14) 0.0186(8) Uani 1 1 d . . . . .
C65 C 0.5413(3) 0.33442(19) 0.36033(14) 0.0169(7) Uani 1 1 d . . . . .
H65 H 0.554709 0.289952 0.368163 0.020 Uiso 1 1 calc R U . . .
C66 C 0.5970(3) 0.35166(18) 0.32125(14) 0.0139(7) Uani 1 1 d . . . . .
C67 C 0.4632(3) 0.5318(2) 0.32214(15) 0.0205(8) Uani 1 1 d . . . . .
H67 H 0.491128 0.531162 0.286669 0.025 Uiso 1 1 calc R U . . .
C68 C 0.3468(3) 0.5342(2) 0.31612(19) 0.0329(10) Uani 1 1 d . . . . .
H68A H 0.327336 0.574384 0.302010 0.049 Uiso 1 1 calc R U . . .
H68B H 0.318357 0.542274 0.351875 0.049 Uiso 1 1 calc R U . . .
H68C H 0.320828 0.487310 0.290677 0.049 Uiso 1 1 calc R U . . .
C69 C 0.4988(3) 0.6031(2) 0.36579(17) 0.0289(9) Uani 1 1 d . . . . .
H69A H 0.572700 0.606789 0.366946 0.043 Uiso 1 1 calc R U . . .
H69B H 0.476897 0.603010 0.401502 0.043 Uiso 1 1 calc R U . . .
H69C H 0.469732 0.645242 0.356940 0.043 Uiso 1 1 calc R U . . .
C70 C 0.4072(3) 0.3613(2) 0.43102(16) 0.0234(8) Uani 1 1 d . . . . .
H70 H 0.364914 0.404667 0.448880 0.028 Uiso 1 1 calc R U . . .
C71 C 0.4765(4) 0.3476(3) 0.47546(18) 0.0413(12) Uani 1 1 d . . . . .
H71A H 0.517208 0.304110 0.459447 0.062 Uiso 1 1 calc R U . . .
H71B H 0.435641 0.339191 0.503701 0.062 Uiso 1 1 calc R U . . .
H71C H 0.521102 0.390508 0.491820 0.062 Uiso 1 1 calc R U . . .
C72 C 0.3357(3) 0.2961(2) 0.40483(19) 0.0347(10) Uani 1 1 d . . . . .
H72A H 0.290232 0.307190 0.377532 0.052 Uiso 1 1 calc R U . . .
H72B H 0.295994 0.286499 0.433023 0.052 Uiso 1 1 calc R U . . .
H72C H 0.375002 0.252462 0.387076 0.052 Uiso 1 1 calc R U . . .
C73 C 0.6768(3) 0.29641(19) 0.29433(14) 0.0168(7) Uani 1 1 d . . . . .
H73 H 0.710945 0.316426 0.268137 0.020 Uiso 1 1 calc R U . . .
C74 C 0.7582(3) 0.2865(2) 0.33500(16) 0.0251(9) Uani 1 1 d . . . . .
H74A H 0.810606 0.254210 0.315225 0.038 Uiso 1 1 calc R U . . .
H74B H 0.728034 0.264288 0.360171 0.038 Uiso 1 1 calc R U . . .
H74C H 0.788385 0.334504 0.355747 0.038 Uiso 1 1 calc R U . . .
C75 C 0.6282(3) 0.2219(2) 0.26085(16) 0.0244(8) Uani 1 1 d . . . . .
H75A H 0.577915 0.229291 0.234075 0.037 Uiso 1 1 calc R U . . .
H75B H 0.595255 0.199993 0.285391 0.037 Uiso 1 1 calc R U . . .
H75C H 0.680480 0.188858 0.241742 0.037 Uiso 1 1 calc R U . . .
C76 C 0.8176(3) 0.44695(18) 0.29658(14) 0.0137(7) Uani 1 1 d . . . . .
C77 C 0.9020(3) 0.40908(19) 0.27093(14) 0.0162(7) Uani 1 1 d . . . . .
C78 C 0.9886(3) 0.4036(2) 0.30176(14) 0.0188(8) Uani 1 1 d . . . . .
H78 H 1.043710 0.376370 0.283733 0.023 Uiso 1 1 calc R U . . .
C79 C 0.9974(3) 0.4365(2) 0.35791(15) 0.0186(8) Uani 1 1 d . . . . .
C80 C 0.9163(3) 0.4769(2) 0.38277(14) 0.0181(7) Uani 1 1 d . . . . .
H80 H 0.921694 0.501174 0.421086 0.022 Uiso 1 1 calc R U . . .
C81 C 0.8269(3) 0.48338(18) 0.35380(14) 0.0149(7) Uani 1 1 d . . . . .
C82 C 0.9018(3) 0.3718(2) 0.20877(14) 0.0217(8) Uani 1 1 d . . . . .
H82 H 0.839403 0.387531 0.192489 0.026 Uiso 1 1 calc R U . . .
C83 C 0.9923(3) 0.3967(2) 0.18370(15) 0.0264(9) Uani 1 1 d . . . . .
H83A H 0.986518 0.374857 0.143844 0.040 Uiso 1 1 calc R U . . .
H83B H 1.054977 0.380680 0.197858 0.040 Uiso 1 1 calc R U . . .
H83C H 0.993233 0.450489 0.193377 0.040 Uiso 1 1 calc R U . . .
C84 C 0.8964(3) 0.2879(2) 0.19335(17) 0.0323(10) Uani 1 1 d . . . . .
H84A H 0.896713 0.266202 0.153522 0.049 Uiso 1 1 calc R U . . .
H84B H 0.834191 0.273016 0.206387 0.049 Uiso 1 1 calc R U . . .
H84C H 0.954923 0.270590 0.210249 0.049 Uiso 1 1 calc R U . . .
C85 C 1.0931(3) 0.4316(2) 0.39109(15) 0.0256(9) Uani 1 1 d . . . . .
H85 H 1.140322 0.398029 0.366073 0.031 Uiso 1 1 calc R U . . .
C86 C 1.1455(3) 0.5074(3) 0.4152(2) 0.0383(11) Uani 1 1 d . . . . .
H86A H 1.155472 0.528875 0.385997 0.057 Uiso 1 1 calc R U . . .
H86B H 1.211144 0.501837 0.432492 0.057 Uiso 1 1 calc R U . . .
H86C H 1.103284 0.539852 0.442614 0.057 Uiso 1 1 calc R U . . .
C87 C 1.0726(3) 0.4001(2) 0.43705(16) 0.0311(10) Uani 1 1 d . . . . .
H87A H 1.035050 0.353362 0.422043 0.047 Uiso 1 1 calc R U . . .
H87B H 1.032745 0.434974 0.464304 0.047 Uiso 1 1 calc R U . . .
H87C H 1.136903 0.391727 0.454346 0.047 Uiso 1 1 calc R U . . .
C88 C 0.7451(3) 0.53045(19) 0.38705(14) 0.0166(7) Uani 1 1 d . . . . .
H88 H 0.686438 0.530811 0.361280 0.020 Uiso 1 1 calc R U . . .
C89 C 0.7817(3) 0.61049(19) 0.41402(14) 0.0197(8) Uani 1 1 d . . . . .
H89A H 0.803020 0.630938 0.385838 0.030 Uiso 1 1 calc R U . . .
H89B H 0.838930 0.611832 0.439831 0.030 Uiso 1 1 calc R U . . .
H89C H 0.726637 0.639746 0.433598 0.030 Uiso 1 1 calc R U . . .
C90 C 0.7073(3) 0.4993(2) 0.43059(14) 0.0214(8) Uani 1 1 d . . . . .
H90A H 0.683940 0.448314 0.413236 0.032 Uiso 1 1 calc R U . . .
H90B H 0.651389 0.528983 0.448840 0.032 Uiso 1 1 calc R U . . .
H90C H 0.762527 0.500740 0.457564 0.032 Uiso 1 1 calc R U . . .
C91 C 0.5811(3) 0.60555(19) 0.18534(14) 0.0152(7) Uani 1 1 d . . . . .
C92 C 0.6015(3) 0.67325(19) 0.17601(14) 0.0159(7) Uani 1 1 d . . . . .
C93 C 0.5408(3) 0.69397(19) 0.13769(14) 0.0174(7) Uani 1 1 d . . . . .
H93 H 0.555075 0.739420 0.131738 0.021 Uiso 1 1 calc R U . . .
C94 C 0.4604(3) 0.65061(19) 0.10799(14) 0.0186(8) Uani 1 1 d . . . . .
C95 C 0.4411(3) 0.5846(2) 0.11797(14) 0.0185(8) Uani 1 1 d . . . . .
H95 H 0.386563 0.554084 0.098047 0.022 Uiso 1 1 calc R U . . .
C96 C 0.4986(3) 0.56166(19) 0.15609(15) 0.0171(7) Uani 1 1 d . . . . .
C97 C 0.6874(3) 0.72658(19) 0.20518(15) 0.0196(8) Uani 1 1 d . . . . .
H97 H 0.721609 0.705562 0.232176 0.024 Uiso 1 1 calc R U . . .
C98 C 0.6484(3) 0.8024(2) 0.23764(16) 0.0264(9) Uani 1 1 d . . . . .
H98A H 0.618444 0.826312 0.212286 0.040 Uiso 1 1 calc R U . . .
H98B H 0.704688 0.832845 0.259195 0.040 Uiso 1 1 calc R U . . .
H98C H 0.597214 0.796462 0.262176 0.040 Uiso 1 1 calc R U . . .
C99 C 0.7667(3) 0.7334(2) 0.16613(18) 0.0297(9) Uani 1 1 d . . . . .
H99A H 0.792704 0.684507 0.147240 0.045 Uiso 1 1 calc R U . . .
H99B H 0.822359 0.765449 0.186810 0.045 Uiso 1 1 calc R U . . .
H99C H 0.736169 0.754467 0.139226 0.045 Uiso 1 1 calc R U . . .
C100 C 0.3908(3) 0.6748(2) 0.06866(16) 0.0244(9) Uani 1 1 d . . . . .
H100 H 0.353999 0.630069 0.044111 0.029 Uiso 1 1 calc R U . . .
C101 C 0.4474(4) 0.7099(3) 0.03266(18) 0.0407(12) Uani 1 1 d . . . . .
H10A H 0.499052 0.676137 0.013669 0.061 Uiso 1 1 calc R U . . .
H10B H 0.479675 0.756114 0.055477 0.061 Uiso 1 1 calc R U . . .
H10C H 0.399693 0.719804 0.005740 0.061 Uiso 1 1 calc R U . . .
C102 C 0.3122(3) 0.7273(3) 0.10067(19) 0.0388(11) Uani 1 1 d . . . . .
H10D H 0.264589 0.740280 0.075096 0.058 Uiso 1 1 calc R U . . .
H10E H 0.346164 0.771977 0.124843 0.058 Uiso 1 1 calc R U . . .
H10F H 0.275427 0.703136 0.122584 0.058 Uiso 1 1 calc R U . . .
C103 C 0.4644(3) 0.4894(2) 0.16394(16) 0.0222(8) Uani 1 1 d . . . . .
H103 H 0.507008 0.481740 0.194654 0.027 Uiso 1 1 calc R U . . .
C104 C 0.4750(3) 0.4222(2) 0.11337(19) 0.0355(10) Uani 1 1 d . . . . .
H10G H 0.435500 0.429225 0.082383 0.053 Uiso 1 1 calc R U . . .
H10H H 0.450069 0.378145 0.120670 0.053 Uiso 1 1 calc R U . . .
H10I H 0.546269 0.416099 0.104642 0.053 Uiso 1 1 calc R U . . .
C105 C 0.3547(3) 0.4934(2) 0.1794(2) 0.0365(11) Uani 1 1 d . . . . .
H10J H 0.310816 0.494809 0.148165 0.055 Uiso 1 1 calc R U . . .
H10K H 0.345402 0.537986 0.210330 0.055 Uiso 1 1 calc R U . . .
H10L H 0.337373 0.449991 0.189806 0.055 Uiso 1 1 calc R U . . .
C106 C 0.8206(3) 0.56573(18) 0.20064(14) 0.0143(7) Uani 1 1 d . . . . .
C107 C 0.8203(3) 0.53007(19) 0.14331(14) 0.0161(7) Uani 1 1 d . . . . .
C108 C 0.9078(3) 0.53262(19) 0.11614(14) 0.0191(8) Uani 1 1 d . . . . .
H108 H 0.906648 0.509530 0.077697 0.023 Uiso 1 1 calc R U . . .
C109 C 0.9963(3) 0.5671(2) 0.14239(15) 0.0205(8) Uani 1 1 d . . . . .
C110 C 0.9965(3) 0.59942(19) 0.19872(15) 0.0194(8) Uani 1 1 d . . . . .
H110 H 1.056773 0.622979 0.217655 0.023 Uiso 1 1 calc R U . . .
C111 C 0.9116(3) 0.59861(19) 0.22864(14) 0.0172(7) Uani 1 1 d . . . . .
C112 C 0.7312(3) 0.48634(19) 0.10910(14) 0.0182(7) Uani 1 1 d . . . . .
H112 H 0.675341 0.487577 0.134102 0.022 Uiso 1 1 calc R U . . .
C113 C 0.7582(3) 0.4055(2) 0.08207(15) 0.0216(8) Uani 1 1 d . . . . .
H11D H 0.698410 0.378147 0.061941 0.032 Uiso 1 1 calc R U . . .
H11E H 0.781499 0.384078 0.110259 0.032 Uiso 1 1 calc R U . . .
H11F H 0.811969 0.402698 0.056737 0.032 Uiso 1 1 calc R U . . .
C114 C 0.6914(3) 0.5195(2) 0.06516(15) 0.0227(8) Uani 1 1 d . . . . .
H11G H 0.744261 0.517761 0.039488 0.034 Uiso 1 1 calc R U . . .
H11H H 0.672675 0.570770 0.082616 0.034 Uiso 1 1 calc R U . . .
H11I H 0.632072 0.491163 0.045368 0.034 Uiso 1 1 calc R U . . .
C115 C 1.0905(3) 0.5653(2) 0.11069(16) 0.0315(10) Uani 1 1 d . . . . .
H115 H 1.145460 0.593226 0.136969 0.038 Uiso 1 1 calc R U . . .
C116 C 1.1256(3) 0.4859(3) 0.08545(19) 0.0411(12) Uani 1 1 d . . . . .
H11J H 1.073165 0.457492 0.059175 0.062 Uiso 1 1 calc R U . . .
H11K H 1.137932 0.463448 0.114376 0.062 Uiso 1 1 calc R U . . .
H11L H 1.188077 0.486174 0.066672 0.062 Uiso 1 1 calc R U . . .
C117 C 1.0745(4) 0.6016(3) 0.06624(17) 0.0412(12) Uani 1 1 d . . . . .
H11M H 1.138195 0.602375 0.048620 0.062 Uiso 1 1 calc R U . . .
H11N H 1.051774 0.652132 0.082589 0.062 Uiso 1 1 calc R U . . .
H11O H 1.023239 0.573644 0.038931 0.062 Uiso 1 1 calc R U . . .
C118 C 0.9221(3) 0.6338(2) 0.29018(14) 0.0203(8) Uani 1 1 d . . . . .
H118 H 0.861181 0.618264 0.305493 0.024 Uiso 1 1 calc R U . . .
C119 C 0.9224(3) 0.7177(2) 0.30748(17) 0.0300(9) Uani 1 1 d . . . . .
H11P H 0.981033 0.735227 0.293090 0.045 Uiso 1 1 calc R U . . .
H11Q H 0.925973 0.737666 0.347473 0.045 Uiso 1 1 calc R U . . .
H11R H 0.860300 0.734055 0.293008 0.045 Uiso 1 1 calc R U . . .
C120 C 1.0143(3) 0.6072(2) 0.31609(16) 0.0264(9) Uani 1 1 d . . . . .
H12D H 1.014009 0.553270 0.303973 0.040 Uiso 1 1 calc R U . . .
H12E H 1.011868 0.625817 0.355992 0.040 Uiso 1 1 calc R U . . .
H12F H 1.075999 0.625520 0.304931 0.040 Uiso 1 1 calc R U . . .
C1A C 0.2785(5) 0.8189(3) 0.4806(3) 0.0694(17) Uani 1 1 d D . . . .
H1AA H 0.314991 0.830785 0.452243 0.104 Uiso 1 1 calc R U . . .
H1AB H 0.314735 0.840443 0.516123 0.104 Uiso 1 1 calc R U . . .
H1AC H 0.210369 0.838932 0.481935 0.104 Uiso 1 1 calc R U . . .
C2A C 0.2713(4) 0.7343(3) 0.4672(2) 0.0557(14) Uani 1 1 d D . . . .
H2AA H 0.225513 0.713742 0.434431 0.067 Uiso 1 1 calc R U . . .
H2AB H 0.338976 0.713383 0.458341 0.067 Uiso 1 1 calc R U . . .
C3A C 0.2337(4) 0.7109(4) 0.5128(2) 0.0619(16) Uani 1 1 d D . . . .
H3AA H 0.284986 0.724740 0.543575 0.074 Uiso 1 1 calc R U . . .
H3AB H 0.225973 0.656649 0.500301 0.074 Uiso 1 1 calc R U . . .
C4A C 0.1317(4) 0.7452(3) 0.5336(2) 0.0522(14) Uani 1 1 d D . . . .
H4AA H 0.112541 0.727415 0.564004 0.063 Uiso 1 1 calc R U . . .
H4AB H 0.140492 0.799317 0.548378 0.063 Uiso 1 1 calc R U . . .
C5A C 0.0469(4) 0.7269(3) 0.4901(2) 0.0453(12) Uani 1 1 d D . . . .
H5AA H 0.067155 0.742187 0.458802 0.054 Uiso 1 1 calc R U . . .
H5AB H 0.034912 0.672982 0.476899 0.054 Uiso 1 1 calc R U . . .
C6A C -0.0496(4) 0.7646(3) 0.5110(2) 0.0433(12) Uani 1 1 d D . . . .
H6AA H -0.038078 0.818001 0.524157 0.065 Uiso 1 1 calc R U . . .
H6AB H -0.071374 0.748112 0.541111 0.065 Uiso 1 1 calc R U . . .
H6AC H -0.102153 0.752086 0.481407 0.065 Uiso 1 1 calc R U . . .
C1B C -0.0590(13) 0.2627(18) 0.0118(12) 0.060(6) Uani 0.475(7) 1 d D U P A 1
H1BA H -0.110000 0.254021 -0.018438 0.091 Uiso 0.475(7) 1 calc R U P A 1
H1BB H -0.043250 0.315515 0.026720 0.091 Uiso 0.475(7) 1 calc R U P A 1
H1BC H -0.085122 0.245210 0.040446 0.091 Uiso 0.475(7) 1 calc R U P A 1
C2B C 0.0371(9) 0.2210(7) -0.0093(5) 0.058(3) Uani 0.475(7) 1 d D U P A 1
H2BA H 0.022631 0.167359 -0.022237 0.069 Uiso 0.475(7) 1 calc R U P A 1
H2BB H 0.060592 0.235404 -0.040389 0.069 Uiso 0.475(7) 1 calc R U P A 1
C3B C 0.1179(8) 0.2389(8) 0.0360(5) 0.065(3) Uani 0.475(7) 1 d D U P A 1
H3BA H 0.093594 0.223264 0.066425 0.078 Uiso 0.475(7) 1 calc R U P A 1
H3BB H 0.128568 0.292913 0.049847 0.078 Uiso 0.475(7) 1 calc R U P A 1
C4B C 0.2200(8) 0.2026(7) 0.0197(5) 0.058(3) Uani 0.475(7) 1 d D U P A 1
H4BA H 0.267211 0.215972 0.052303 0.069 Uiso 0.475(7) 1 calc R U P A 1
H4BB H 0.210182 0.148442 0.007409 0.069 Uiso 0.475(7) 1 calc R U P A 1
C5B C 0.2664(10) 0.2239(7) -0.0240(5) 0.070(3) Uani 0.475(7) 1 d D U P A 1
H5BA H 0.224964 0.202603 -0.058409 0.084 Uiso 0.475(7) 1 calc R U P A 1
H5BB H 0.334112 0.201733 -0.029656 0.084 Uiso 0.475(7) 1 calc R U P A 1
C6B C 0.2779(12) 0.3067(8) -0.0133(6) 0.067(4) Uani 0.475(7) 1 d D U P A 1
H6BA H 0.319757 0.315770 -0.040926 0.101 Uiso 0.475(7) 1 calc R U P A 1
H6BB H 0.310066 0.329651 0.023094 0.101 Uiso 0.475(7) 1 calc R U P A 1
H6BC H 0.211071 0.327884 -0.015317 0.101 Uiso 0.475(7) 1 calc R U P A 1
C1C C 0.3061(11) 0.1736(7) -0.0222(7) 0.104(5) Uani 0.525(7) 1 d D U P A 2
H1CA H 0.241437 0.155555 -0.042007 0.156 Uiso 0.525(7) 1 calc R U P A 2
H1CB H 0.331980 0.137774 -0.005094 0.156 Uiso 0.525(7) 1 calc R U P A 2
H1CC H 0.354665 0.180195 -0.047826 0.156 Uiso 0.525(7) 1 calc R U P A 2
C2C C 0.2908(9) 0.2469(7) 0.0216(5) 0.073(3) Uani 0.525(7) 1 d D U P A 2
H2CA H 0.251949 0.237541 0.050703 0.088 Uiso 0.525(7) 1 calc R U P A 2
H2CB H 0.357851 0.266946 0.038209 0.088 Uiso 0.525(7) 1 calc R U P A 2
C3C C 0.2389(9) 0.3030(8) 0.0036(7) 0.082(4) Uani 0.525(7) 1 d D U P A 2
H3CA H 0.278444 0.313679 -0.024692 0.098 Uiso 0.525(7) 1 calc R U P A 2
H3CB H 0.237059 0.348800 0.034982 0.098 Uiso 0.525(7) 1 calc R U P A 2
C4C C 0.1312(7) 0.2813(7) -0.0196(5) 0.067(3) Uani 0.525(7) 1 d D U P A 2
H4CA H 0.103763 0.320354 -0.033627 0.080 Uiso 0.525(7) 1 calc R U P A 2
H4CB H 0.132940 0.235380 -0.050851 0.080 Uiso 0.525(7) 1 calc R U P A 2
C5C C 0.0613(8) 0.2698(8) 0.0214(5) 0.066(3) Uani 0.525(7) 1 d D U P A 2
H5CA H 0.063681 0.314428 0.053905 0.080 Uiso 0.525(7) 1 calc R U P A 2
H5CB H 0.086020 0.228269 0.033338 0.080 Uiso 0.525(7) 1 calc R U P A 2
C6C C -0.0487(10) 0.2537(15) -0.0003(12) 0.064(6) Uani 0.525(7) 1 d D U P A 2
H6CA H -0.075721 0.296120 -0.009568 0.096 Uiso 0.525(7) 1 calc R U P A 2
H6CB H -0.088968 0.244241 0.027725 0.096 Uiso 0.525(7) 1 calc R U P A 2
H6CC H -0.051830 0.210269 -0.033099 0.096 Uiso 0.525(7) 1 calc R U P A 2

loop_
_atom_site_aniso_label
_atom_site_aniso_U_11
_atom_site_aniso_U_22
_atom_site_aniso_U_33
_atom_site_aniso_U_23
_atom_site_aniso_U_13
_atom_site_aniso_U_12
Sb1 0.01669(12) 0.01139(11) 0.01160(11) 0.00352(9) 0.00061(9) 0.00032(9)
Sb2 0.01650(12) 0.01132(11) 0.01125(11) 0.00326(9) 0.00047(9) 0.00049(9)
Sb3 0.01685(12) 0.01216(11) 0.01064(11) 0.00425(9) 0.00114(9) 0.00119(9)
Sb4 0.01588(12) 0.01198(11) 0.01232(11) 0.00423(9) 0.00065(9) 0.00065(9)
C1 0.0176(18) 0.0105(16) 0.0166(18) 0.0054(14) 0.0022(14) -0.0001(13)
C2 0.0167(17) 0.0140(17) 0.0140(17) 0.0043(14) -0.0015(14) -0.0003(14)
C3 0.024(2) 0.0193(18) 0.0129(17) 0.0040(14) -0.0005(15) -0.0014(15)
C4 0.0219(19) 0.0215(19) 0.0196(19) 0.0088(15) 0.0008(15) -0.0038(15)
C5 0.023(2) 0.0218(19) 0.0174(19) 0.0071(15) -0.0057(15) -0.0077(15)
C6 0.0231(19) 0.0172(18) 0.0125(17) 0.0058(14) 0.0034(14) -0.0028(15)
C7 0.0176(18) 0.0151(18) 0.0153(18) 0.0010(14) -0.0016(14) -0.0011(14)
C8 0.025(2) 0.023(2) 0.0165(19) 0.0036(15) -0.0037(15) 0.0006(16)
C9 0.025(2) 0.0192(19) 0.0190(19) 0.0005(15) -0.0026(16) -0.0010(15)
C10 0.024(2) 0.042(2) 0.0151(19) 0.0070(17) -0.0003(16) -0.0116(18)
C11 0.040(3) 0.039(3) 0.021(2) 0.0102(18) 0.0043(18) -0.013(2)
C12 0.022(2) 0.061(3) 0.039(3) 0.021(2) 0.0085(19) 0.004(2)
C13 0.022(2) 0.035(2) 0.0133(18) 0.0056(16) 0.0013(15) -0.0103(17)
C14 0.031(2) 0.035(2) 0.019(2) -0.0091(17) -0.0088(17) 0.0038(19)
C15 0.040(2) 0.026(2) 0.019(2) 0.0090(17) -0.0106(18) -0.0128(18)
C16 0.0159(17) 0.0146(17) 0.0151(17) 0.0032(14) 0.0024(14) 0.0037(14)
C17 0.0186(18) 0.0144(17) 0.0196(18) 0.0049(14) 0.0050(15) 0.0017(14)
C18 0.0187(18) 0.0170(18) 0.0180(18) 0.0008(15) -0.0013(15) 0.0007(14)
C19 0.0183(18) 0.0186(18) 0.0160(18) 0.0036(15) 0.0019(14) 0.0023(14)
C20 0.0220(19) 0.0139(17) 0.0177(18) 0.0046(14) -0.0001(15) 0.0016(14)
C21 0.0142(17) 0.0161(17) 0.0153(17) 0.0028(14) 0.0029(14) 0.0005(14)
C22 0.024(2) 0.0165(18) 0.0216(19) 0.0065(15) -0.0040(16) -0.0033(15)
C23 0.043(3) 0.018(2) 0.042(3) 0.0031(19) 0.006(2) -0.0098(18)
C24 0.029(2) 0.039(3) 0.059(3) 0.028(2) 0.007(2) -0.002(2)
C25 0.030(2) 0.0197(19) 0.024(2) 0.0078(16) -0.0082(17) -0.0026(16)
C26 0.025(2) 0.027(2) 0.047(3) 0.014(2) -0.0120(19) 0.0014(17)
C27 0.043(3) 0.049(3) 0.025(2) 0.020(2) -0.012(2) -0.010(2)
C28 0.0199(18) 0.0152(17) 0.0178(18) 0.0085(14) -0.0038(15) -0.0022(14)
C29 0.028(2) 0.0186(19) 0.025(2) 0.0026(16) -0.0060(17) -0.0008(16)
C30 0.025(2) 0.025(2) 0.028(2) 0.0086(17) -0.0005(17) -0.0066(16)
C31 0.0168(17) 0.0131(17) 0.0144(17) 0.0057(14) -0.0004(14) -0.0006(13)
C32 0.0213(19) 0.0130(17) 0.0151(18) 0.0052(14) 0.0021(14) 0.0007(14)
C33 0.025(2) 0.0198(19) 0.0113(17) 0.0032(14) 0.0001(15) 0.0013(15)
C34 0.0222(19) 0.0179(18) 0.0190(19) 0.0067(15) -0.0026(15) 0.0030(15)
C35 0.0200(19) 0.0199(19) 0.0169(18) 0.0047(15) 0.0026(15) 0.0054(15)
C36 0.0221(19) 0.0164(18) 0.0184(19) 0.0103(15) 0.0055(15) 0.0014(14)
C37 0.0195(18) 0.0178(18) 0.0138(17) 0.0020(14) 0.0026(14) 0.0013(14)
C38 0.028(2) 0.0187(19) 0.0150(18) 0.0028(15) 0.0030(15) 0.0021(16)
C39 0.026(2) 0.0206(19) 0.0171(19) 0.0021(15) 0.0046(16) -0.0002(16)
C40 0.022(2) 0.034(2) 0.020(2) 0.0035(17) -0.0021(16) 0.0081(17)
C41 0.039(3) 0.047(3) 0.020(2) 0.0102(19) -0.0038(18) 0.013(2)
C42 0.025(2) 0.049(3) 0.039(3) 0.009(2) -0.010(2) -0.002(2)
C43 0.0199(19) 0.029(2) 0.0176(19) 0.0090(16) 0.0002(15) 0.0059(16)
C44 0.039(2) 0.028(2) 0.020(2) -0.0045(17) 0.0109(18) -0.0035(18)
C45 0.034(2) 0.027(2) 0.019(2) 0.0074(17) 0.0065(17) 0.0053(17)
C46 0.0175(17) 0.0147(17) 0.0130(17) 0.0053(14) 0.0014(14) -0.0023(14)
C47 0.0147(17) 0.0152(17) 0.0154(17) 0.0024(14) -0.0003(14) -0.0023(14)
C48 0.0224(19) 0.0160(18) 0.0194(19) 0.0069(15) -0.0014(15) -0.0006(15)
C49 0.0213(19) 0.0194(18) 0.0172(18) 0.0079(15) 0.0008(15) -0.0026(15)
C50 0.0190(18) 0.0214(19) 0.0158(18) 0.0030(15) 0.0051(15) 0.0025(15)
C51 0.0192(18) 0.0157(18) 0.0154(18) 0.0043(14) 0.0001(14) 0.0004(14)
C52 0.0228(19) 0.0144(18) 0.024(2) 0.0093(15) 0.0080(16) 0.0033(15)
C53 0.021(2) 0.025(2) 0.038(2) 0.0093(18) -0.0002(18) 0.0061(16)
C54 0.029(2) 0.0171(19) 0.027(2) 0.0031(16) 0.0047(17) 0.0030(16)
C55 0.033(2) 0.023(2) 0.023(2) 0.0115(17) 0.0095(17) 0.0046(17)
C56 0.106(5) 0.036(3) 0.024(2) 0.006(2) 0.027(3) -0.009(3)
C57 0.034(2) 0.042(3) 0.047(3) 0.028(2) 0.012(2) -0.002(2)
C58 0.024(2) 0.0175(18) 0.0183(19) 0.0058(15) 0.0065(15) 0.0036(15)
C59 0.042(3) 0.020(2) 0.032(2) 0.0012(18) -0.002(2) 0.0107(18)
C60 0.031(2) 0.032(2) 0.054(3) 0.022(2) -0.005(2) 0.0056(19)
C61 0.0171(18) 0.0169(18) 0.0126(17) 0.0041(14) -0.0003(14) -0.0025(14)
C62 0.0200(18) 0.0150(17) 0.0144(17) 0.0034(14) -0.0012(14) -0.0002(14)
C63 0.0182(18) 0.0178(18) 0.0175(18) 0.0038(15) 0.0031(15) 0.0023(14)
C64 0.0212(19) 0.0193(18) 0.0153(18) 0.0051(15) 0.0041(15) -0.0012(15)
C65 0.0201(18) 0.0151(17) 0.0167(18) 0.0065(14) 0.0025(14) 0.0018(14)
C66 0.0147(17) 0.0137(17) 0.0127(17) 0.0034(13) 0.0007(13) -0.0004(13)
C67 0.025(2) 0.0191(19) 0.0195(19) 0.0083(15) 0.0059(15) 0.0055(15)
C68 0.028(2) 0.034(2) 0.044(3) 0.023(2) 0.0017(19) 0.0069(18)
C69 0.037(2) 0.018(2) 0.032(2) 0.0069(17) 0.0020(19) 0.0074(17)
C70 0.027(2) 0.024(2) 0.023(2) 0.0112(16) 0.0120(16) 0.0052(16)
C71 0.046(3) 0.062(3) 0.025(2) 0.027(2) 0.013(2) 0.007(2)
C72 0.033(2) 0.032(2) 0.043(3) 0.015(2) 0.020(2) 0.0011(19)
C73 0.0194(18) 0.0153(18) 0.0170(18) 0.0065(14) 0.0042(15) 0.0016(14)
C74 0.024(2) 0.025(2) 0.026(2) 0.0080(17) -0.0002(17) 0.0056(16)
C75 0.030(2) 0.0174(19) 0.024(2) 0.0025(16) 0.0063(17) 0.0030(16)
C76 0.0164(17) 0.0120(16) 0.0144(17) 0.0067(14) 0.0014(14) 0.0021(13)
C77 0.0230(19) 0.0162(17) 0.0093(17) 0.0035(14) 0.0024(14) 0.0025(14)
C78 0.0192(18) 0.0230(19) 0.0163(18) 0.0086(15) 0.0039(15) 0.0084(15)
C79 0.0210(19) 0.0200(19) 0.0177(18) 0.0095(15) 0.0025(15) 0.0059(15)
C80 0.0223(19) 0.0212(19) 0.0115(17) 0.0061(14) -0.0001(14) 0.0020(15)
C81 0.0178(18) 0.0113(16) 0.0165(18) 0.0055(14) 0.0030(14) 0.0017(14)
C82 0.023(2) 0.030(2) 0.0099(17) 0.0039(15) 0.0030(15) 0.0127(16)
C83 0.038(2) 0.028(2) 0.0155(19) 0.0092(16) 0.0122(17) 0.0122(18)
C84 0.032(2) 0.034(2) 0.022(2) -0.0063(18) 0.0092(18) -0.0009(18)
C85 0.023(2) 0.036(2) 0.0175(19) 0.0070(17) 0.0014(16) 0.0136(17)
C86 0.021(2) 0.054(3) 0.045(3) 0.024(2) -0.005(2) -0.002(2)
C87 0.041(3) 0.032(2) 0.021(2) 0.0096(18) -0.0046(18) 0.0116(19)
C88 0.0187(18) 0.0173(18) 0.0116(17) 0.0013(14) 0.0011(14) 0.0049(14)
C89 0.0229(19) 0.0197(19) 0.0149(18) 0.0025(15) 0.0039(15) 0.0042(15)
C90 0.024(2) 0.023(2) 0.0144(18) 0.0023(15) 0.0039(15) 0.0007(16)
C91 0.0150(17) 0.0169(18) 0.0140(17) 0.0057(14) -0.0006(14) 0.0023(14)
C92 0.0168(18) 0.0137(17) 0.0170(18) 0.0043(14) 0.0012(14) 0.0018(14)
C93 0.0228(19) 0.0124(17) 0.0187(18) 0.0075(14) 0.0005(15) 0.0010(14)
C94 0.0225(19) 0.0162(18) 0.0163(18) 0.0041(14) -0.0004(15) 0.0027(15)
C95 0.0174(18) 0.0190(18) 0.0171(18) 0.0034(15) -0.0019(14) -0.0012(14)
C96 0.0162(18) 0.0152(18) 0.0200(19) 0.0056(15) 0.0017(14) 0.0009(14)
C97 0.0218(19) 0.0166(18) 0.0226(19) 0.0104(15) -0.0066(15) -0.0029(15)
C98 0.027(2) 0.023(2) 0.026(2) 0.0032(17) -0.0060(17) -0.0054(16)
C99 0.025(2) 0.025(2) 0.039(2) 0.0094(19) 0.0022(18) -0.0064(17)
C100 0.030(2) 0.0175(19) 0.025(2) 0.0073(16) -0.0131(17) -0.0035(16)
C101 0.050(3) 0.048(3) 0.031(2) 0.024(2) -0.017(2) -0.014(2)
C102 0.034(2) 0.037(3) 0.044(3) 0.013(2) -0.013(2) 0.010(2)
C103 0.0208(19) 0.0186(19) 0.029(2) 0.0111(16) -0.0074(16) -0.0048(15)
C104 0.040(3) 0.018(2) 0.045(3) 0.0060(19) -0.002(2) -0.0088(18)
C105 0.032(2) 0.035(2) 0.049(3) 0.024(2) 0.000(2) -0.0053(19)
C106 0.0170(17) 0.0129(17) 0.0150(17) 0.0070(14) 0.0014(14) 0.0005(13)
C107 0.0210(18) 0.0130(17) 0.0156(18) 0.0064(14) -0.0002(14) 0.0015(14)
C108 0.028(2) 0.0161(18) 0.0111(17) 0.0015(14) 0.0019(15) 0.0008(15)
C109 0.023(2) 0.0218(19) 0.0172(18) 0.0069(15) 0.0037(15) -0.0008(15)
C110 0.0206(19) 0.0185(18) 0.0181(19) 0.0046(15) -0.0004(15) -0.0061(15)
C111 0.0223(19) 0.0143(17) 0.0128(17) 0.0016(14) -0.0025(14) -0.0011(14)
C112 0.0205(19) 0.0165(18) 0.0162(18) 0.0031(14) 0.0005(15) 0.0007(14)
C113 0.027(2) 0.0187(19) 0.0167(18) 0.0022(15) -0.0022(16) -0.0013(15)
C114 0.028(2) 0.0202(19) 0.0176(19) 0.0039(15) -0.0035(16) 0.0026(16)
C115 0.027(2) 0.044(3) 0.019(2) 0.0030(18) 0.0048(17) -0.0121(19)
C116 0.023(2) 0.061(3) 0.032(2) 0.005(2) 0.0068(19) 0.002(2)
C117 0.052(3) 0.048(3) 0.021(2) 0.007(2) 0.010(2) -0.021(2)
C118 0.0192(19) 0.028(2) 0.0109(17) 0.0027(15) 0.0003(14) -0.0090(15)
C119 0.032(2) 0.026(2) 0.023(2) -0.0033(17) -0.0058(18) 0.0039(18)
C120 0.033(2) 0.028(2) 0.0183(19) 0.0090(17) -0.0076(17) -0.0041(17)
C1A 0.063(4) 0.085(5) 0.060(4) 0.022(3) 0.001(3) -0.008(3)
C2A 0.046(3) 0.078(4) 0.045(3) 0.020(3) 0.007(3) 0.007(3)
C3A 0.042(3) 0.094(5) 0.057(4) 0.034(3) 0.003(3) 0.006(3)
C4A 0.046(3) 0.079(4) 0.035(3) 0.022(3) 0.007(2) 0.004(3)
C5A 0.051(3) 0.044(3) 0.041(3) 0.013(2) 0.001(2) 0.005(2)
C6A 0.046(3) 0.039(3) 0.047(3) 0.017(2) -0.002(2) 0.003(2)
C1B 0.080(9) 0.045(9) 0.056(10) 0.016(7) 0.005(7) 0.028(8)
C2B 0.073(6) 0.044(6) 0.058(6) 0.018(5) 0.001(5) 0.009(5)
C3B 0.067(6) 0.076(7) 0.055(6) 0.024(5) -0.001(5) -0.005(5)
C4B 0.060(6) 0.065(7) 0.045(6) 0.014(5) -0.004(5) -0.010(5)
C5B 0.064(7) 0.084(7) 0.065(7) 0.030(6) 0.004(5) 0.005(6)
C6B 0.059(9) 0.089(7) 0.051(8) 0.018(7) 0.006(7) -0.008(7)
C1C 0.060(8) 0.080(8) 0.168(13) 0.035(8) 0.006(9) 0.011(7)
C2C 0.052(6) 0.117(7) 0.056(6) 0.036(5) -0.007(5) -0.009(6)
C3C 0.066(7) 0.082(7) 0.083(9) 0.005(6) 0.006(6) 0.007(6)
C4C 0.058(5) 0.081(7) 0.067(6) 0.031(5) 0.005(4) 0.017(5)
C5C 0.067(6) 0.070(7) 0.054(6) 0.008(5) -0.008(5) 0.001(5)
C6C 0.058(7) 0.057(12) 0.091(15) 0.047(10) -0.012(7) -0.009(8)

loop_
_atom_type_symbol
_atom_type_description
_atom_type_scat_dispersion_real
_atom_type_scat_dispersion_imag
_atom_type_scat_source
C C 0.0033 0.0016 'International Tables Vol C Tables 4.2.6.8 and 6.1.1.4'
H H 0.0000 0.0000 'International Tables Vol C Tables 4.2.6.8 and 6.1.1.4'
Sb Sb -0.5866 1.5461 'International Tables Vol C Tables 4.2.6.8 and 6.1.1.4'

loop_
_geom_angle_atom_site_label_1
_geom_angle_atom_site_label_2
_geom_angle_atom_site_label_3
_geom_angle
_geom_angle_site_symmetry_1
_geom_angle_site_symmetry_3
_geom_angle_publ_flag
C16 Sb1 C1 95.89(13) . . ?
C16 Sb1 Sb2 112.52(9) . . ?
C1 Sb1 Sb2 91.27(9) . . ?
C46 Sb2 C31 95.87(13) . . ?
C46 Sb2 Sb1 111.83(9) . . ?
C31 Sb2 Sb1 90.84(9) . . ?
C76 Sb3 C61 96.18(12) . . ?
C76 Sb3 Sb4 91.72(9) . . ?
C61 Sb3 Sb4 112.66(9) . . ?
C91 Sb4 C106 96.57(12) . . ?
C91 Sb4 Sb3 112.29(9) . . ?
C106 Sb4 Sb3 92.09(9) . . ?
C2 C1 C6 118.4(3) . . ?
C2 C1 Sb1 124.1(2) . . ?
C6 C1 Sb1 117.2(2) . . ?
C3 C2 C1 119.5(3) . . ?
C3 C2 C7 116.4(3) . . ?
C1 C2 C7 124.1(3) . . ?
C4 C3 C2 122.4(3) . . ?
C5 C4 C3 117.7(3) . . ?
C5 C4 C10 121.7(3) . . ?
C3 C4 C10 120.6(3) . . ?
C4 C5 C6 122.2(3) . . ?
C5 C6 C1 119.7(3) . . ?
C5 C6 C13 117.6(3) . . ?
C1 C6 C13 122.7(3) . . ?
C2 C7 C8 112.0(3) . . ?
C2 C7 C9 111.1(3) . . ?
C8 C7 C9 109.7(3) . . ?
C4 C10 C11 112.0(3) . . ?
C4 C10 C12 110.9(3) . . ?
C11 C10 C12 109.8(3) . . ?
C15 C13 C6 112.2(3) . . ?
C15 C13 C14 110.2(3) . . ?
C6 C13 C14 111.9(3) . . ?
C17 C16 C21 119.0(3) . . ?
C17 C16 Sb1 128.0(3) . . ?
C21 C16 Sb1 113.0(2) . . ?
C18 C17 C16 118.9(3) . . ?
C18 C17 C22 116.0(3) . . ?
C16 C17 C22 125.1(3) . . ?
C19 C18 C17 122.9(3) . . ?
C18 C19 C20 117.6(3) . . ?
C18 C19 C25 120.7(3) . . ?
C20 C19 C25 121.6(3) . . ?
C19 C20 C21 122.0(3) . . ?
C20 C21 C16 119.6(3) . . ?
C20 C21 C28 116.1(3) . . ?
C16 C21 C28 124.3(3) . . ?
C23 C22 C24 107.6(3) . . ?
C23 C22 C17 113.5(3) . . ?
C24 C22 C17 111.1(3) . . ?
C27 C25 C19 113.4(3) . . ?
C27 C25 C26 111.2(3) . . ?
C19 C25 C26 109.6(3) . . ?
C29 C28 C21 111.7(3) . . ?
C29 C28 C30 111.0(3) . . ?
C21 C28 C30 112.1(3) . . ?
C36 C31 C32 118.2(3) . . ?
C36 C31 Sb2 117.3(2) . . ?
C32 C31 Sb2 124.0(2) . . ?
C33 C32 C31 119.4(3) . . ?
C33 C32 C37 116.1(3) . . ?
C31 C32 C37 124.5(3) . . ?
C34 C33 C32 122.8(3) . . ?
C35 C34 C33 117.4(3) . . ?
C35 C34 C40 122.1(3) . . ?
C33 C34 C40 120.5(3) . . ?
C34 C35 C36 122.0(3) . . ?
C35 C36 C31 120.1(3) . . ?
C35 C36 C43 117.1(3) . . ?
C31 C36 C43 122.7(3) . . ?
C32 C37 C39 111.8(3) . . ?
C32 C37 C38 111.8(3) . . ?
C39 C37 C38 109.7(3) . . ?
C34 C40 C42 110.8(3) . . ?
C34 C40 C41 111.4(3) . . ?
C42 C40 C41 110.1(4) . . ?
C36 C43 C44 112.2(3) . . ?
C36 C43 C45 112.8(3) . . ?
C44 C43 C45 110.3(3) . . ?
C47 C46 C51 118.7(3) . . ?
C47 C46 Sb2 113.7(2) . . ?
C51 C46 Sb2 127.6(2) . . ?
C48 C47 C46 119.7(3) . . ?
C48 C47 C52 116.0(3) . . ?
C46 C47 C52 124.3(3) . . ?
C49 C48 C47 122.4(3) . . ?
C48 C49 C50 117.3(3) . . ?
C48 C49 C55 121.0(3) . . ?
C50 C49 C55 121.6(3) . . ?
C49 C50 C51 123.0(3) . . ?
C50 C51 C46 118.8(3) . . ?
C50 C51 C58 116.6(3) . . ?
C46 C51 C58 124.6(3) . . ?
C47 C52 C53 112.3(3) . . ?
C47 C52 C54 111.9(3) . . ?
C53 C52 C54 110.8(3) . . ?
C49 C55 C56 112.1(3) . . ?
C49 C55 C57 110.8(3) . . ?
C56 C55 C57 110.6(4) . . ?
C51 C58 C60 111.4(3) . . ?
C51 C58 C59 113.3(3) . . ?
C60 C58 C59 107.7(3) . . ?
C62 C61 C66 119.1(3) . . ?
C62 C61 Sb3 127.6(3) . . ?
C66 C61 Sb3 113.3(2) . . ?
C63 C62 C61 118.9(3) . . ?
C63 C62 C67 116.6(3) . . ?
C61 C62 C67 124.6(3) . . ?
C64 C63 C62 123.0(3) . . ?
C63 C64 C65 117.5(3) . . ?
C63 C64 C70 121.2(3) . . ?
C65 C64 C70 121.4(3) . . ?
C66 C65 C64 122.0(3) . . ?
C65 C66 C61 119.4(3) . . ?
C65 C66 C73 116.3(3) . . ?
C61 C66 C73 124.3(3) . . ?
C69 C67 C62 113.3(3) . . ?
C69 C67 C68 107.3(3) . . ?
C62 C67 C68 111.6(3) . . ?
C64 C70 C72 111.2(3) . . ?
C64 C70 C71 111.8(3) . . ?
C72 C70 C71 111.2(4) . . ?
C74 C73 C66 112.9(3) . . ?
C74 C73 C75 110.8(3) . . ?
C66 C73 C75 111.3(3) . . ?
C77 C76 C81 118.0(3) . . ?
C77 C76 Sb3 117.2(2) . . ?
C81 C76 Sb3 124.4(2) . . ?
C78 C77 C76 120.3(3) . . ?
C78 C77 C82 117.6(3) . . ?
C76 C77 C82 122.0(3) . . ?
C79 C78 C77 122.2(3) . . ?
C80 C79 C78 117.4(3) . . ?
C80 C79 C85 120.7(3) . . ?
C78 C79 C85 121.8(3) . . ?
C79 C80 C81 122.7(3) . . ?
C80 C81 C76 119.2(3) . . ?
C80 C81 C88 116.3(3) . . ?
C76 C81 C88 124.4(3) . . ?
C84 C82 C83 111.0(3) . . ?
C84 C82 C77 112.0(3) . . ?
C83 C82 C77 112.0(3) . . ?
C79 C85 C87 112.0(3) . . ?
C79 C85 C86 111.0(3) . . ?
C87 C85 C86 109.4(3) . . ?
C81 C88 C90 112.4(3) . . ?
C81 C88 C89 111.4(3) . . ?
C90 C88 C89 109.7(3) . . ?
C96 C91 C92 118.6(3) . . ?
C96 C91 Sb4 127.8(3) . . ?
C92 C91 Sb4 113.6(2) . . ?
C93 C92 C91 119.4(3) . . ?
C93 C92 C97 116.4(3) . . ?
C91 C92 C97 124.2(3) . . ?
C94 C93 C92 122.5(3) . . ?
C93 C94 C95 117.3(3) . . ?
C93 C94 C100 122.7(3) . . ?
C95 C94 C100 119.9(3) . . ?
C94 C95 C96 122.6(3) . . ?
C95 C96 C91 119.6(3) . . ?
C95 C96 C103 116.0(3) . . ?
C91 C96 C103 124.4(3) . . ?
C99 C97 C92 112.2(3) . . ?
C99 C97 C98 111.1(3) . . ?
C92 C97 C98 112.1(3) . . ?
C94 C100 C101 113.0(3) . . ?
C94 C100 C102 109.6(3) . . ?
C101 C100 C102 110.9(4) . . ?
C105 C103 C104 108.2(3) . . ?
C105 C103 C96 110.7(3) . . ?
C104 C103 C96 113.5(3) . . ?
C111 C106 C107 118.9(3) . . ?
C111 C106 Sb4 116.6(2) . . ?
C107 C106 Sb4 124.2(2) . . ?
C108 C107 C106 118.8(3) . . ?
C108 C107 C112 116.8(3) . . ?
C106 C107 C112 124.4(3) . . ?
C109 C108 C107 123.2(3) . . ?
C108 C109 C110 117.3(3) . . ?
C108 C109 C115 120.6(3) . . ?
C110 C109 C115 122.0(3) . . ?
C109 C110 C111 122.6(3) . . ?
C110 C111 C106 119.1(3) . . ?
C110 C111 C118 117.6(3) . . ?
C106 C111 C118 123.2(3) . . ?
C107 C112 C113 111.3(3) . . ?
C107 C112 C114 112.2(3) . . ?
C113 C112 C114 109.6(3) . . ?
C109 C115 C117 112.2(4) . . ?
C109 C115 C116 110.8(3) . . ?
C117 C115 C116 109.9(4) . . ?
C111 C118 C119 112.6(3) . . ?
C111 C118 C120 113.0(3) . . ?
C119 C118 C120 110.3(3) . . ?
C3A C2A C1A 113.3(5) . . ?
C2A C3A C4A 114.0(5) . . ?
C5A C4A C3A 113.5(4) . . ?
C6A C5A C4A 112.1(4) . . ?
C3B C2B C1B 109.4(13) . . ?
C2B C3B C4B 114.7(10) . . ?
C5B C4B C3B 113.9(10) . . ?
C4B C5B C6B 115.1(11) . . ?
C3C C2C C1C 116.1(11) . . ?
C2C C3C C4C 114.1(11) . . ?
C5C C4C C3C 113.6(10) . . ?
C4C C5C C6C 114.0(13) . . ?

loop_
_geom_bond_atom_site_label_1
_geom_bond_atom_site_label_2
_geom_bond_distance
_geom_bond_site_symmetry_2
_geom_bond_publ_flag
Sb1 C16 2.207(3) . ?
Sb1 C1 2.213(3) . ?
Sb1 Sb2 2.8587(6) . ?
Sb2 C46 2.203(3) . ?
Sb2 C31 2.209(3) . ?
Sb3 C76 2.209(3) . ?
Sb3 C61 2.212(3) . ?
Sb3 Sb4 2.8669(6) . ?
Sb4 C91 2.210(3) . ?
Sb4 C106 2.212(3) . ?
C1 C2 1.414(5) . ?
C1 C6 1.415(5) . ?
C2 C3 1.390(5) . ?
C2 C7 1.524(5) . ?
C3 C4 1.389(5) . ?
C4 C5 1.387(5) . ?
C4 C10 1.520(5) . ?
C5 C6 1.392(5) . ?
C6 C13 1.528(5) . ?
C7 C8 1.532(5) . ?
C7 C9 1.539(5) . ?
C10 C11 1.531(6) . ?
C10 C12 1.535(6) . ?
C13 C15 1.526(6) . ?
C13 C14 1.535(6) . ?
C16 C17 1.413(5) . ?
C16 C21 1.414(5) . ?
C17 C18 1.398(5) . ?
C17 C22 1.532(5) . ?
C18 C19 1.384(5) . ?
C19 C20 1.392(5) . ?
C19 C25 1.524(5) . ?
C20 C21 1.397(5) . ?
C21 C28 1.532(5) . ?
C22 C23 1.526(5) . ?
C22 C24 1.528(6) . ?
C25 C27 1.516(6) . ?
C25 C26 1.527(6) . ?
C28 C29 1.531(5) . ?
C28 C30 1.532(5) . ?
C31 C36 1.406(5) . ?
C31 C32 1.422(5) . ?
C32 C33 1.393(5) . ?
C32 C37 1.521(5) . ?
C33 C34 1.390(5) . ?
C34 C35 1.389(5) . ?
C34 C40 1.517(5) . ?
C35 C36 1.403(5) . ?
C36 C43 1.524(5) . ?
C37 C39 1.534(5) . ?
C37 C38 1.534(5) . ?
C40 C42 1.527(6) . ?
C40 C41 1.531(6) . ?
C43 C44 1.528(5) . ?
C43 C45 1.529(5) . ?
C46 C47 1.414(5) . ?
C46 C51 1.422(5) . ?
C47 C48 1.397(5) . ?
C47 C52 1.526(5) . ?
C48 C49 1.386(5) . ?
C49 C50 1.391(5) . ?
C49 C55 1.514(5) . ?
C50 C51 1.396(5) . ?
C51 C58 1.521(5) . ?
C52 C53 1.527(5) . ?
C52 C54 1.537(5) . ?
C55 C56 1.520(6) . ?
C55 C57 1.529(6) . ?
C58 C60 1.531(6) . ?
C58 C59 1.540(5) . ?
C61 C62 1.413(5) . ?
C61 C66 1.414(5) . ?
C62 C63 1.396(5) . ?
C62 C67 1.528(5) . ?
C63 C64 1.383(5) . ?
C64 C65 1.397(5) . ?
C64 C70 1.521(5) . ?
C65 C66 1.397(5) . ?
C66 C73 1.527(5) . ?
C67 C69 1.527(5) . ?
C67 C68 1.546(5) . ?
C70 C72 1.522(6) . ?
C70 C71 1.523(6) . ?
C73 C74 1.524(5) . ?
C73 C75 1.538(5) . ?
C76 C77 1.409(5) . ?
C76 C81 1.420(5) . ?
C77 C78 1.389(5) . ?
C77 C82 1.537(5) . ?
C78 C79 1.386(5) . ?
C79 C80 1.385(5) . ?
C79 C85 1.517(5) . ?
C80 C81 1.397(5) . ?
C81 C88 1.527(5) . ?
C82 C84 1.529(6) . ?
C82 C83 1.533(5) . ?
C85 C87 1.525(5) . ?
C85 C86 1.537(6) . ?
C88 C90 1.530(5) . ?
C88 C89 1.537(5) . ?
C91 C96 1.411(5) . ?
C91 C92 1.418(5) . ?
C92 C93 1.398(5) . ?
C92 C97 1.529(5) . ?
C93 C94 1.389(5) . ?
C94 C95 1.392(5) . ?
C94 C100 1.519(5) . ?
C95 C96 1.395(5) . ?
C96 C103 1.531(5) . ?
C97 C99 1.523(5) . ?
C97 C98 1.534(5) . ?
C100 C101 1.528(6) . ?
C100 C102 1.529(6) . ?
C103 C105 1.521(6) . ?
C103 C104 1.529(6) . ?
C106 C111 1.414(5) . ?
C106 C107 1.421(5) . ?
C107 C108 1.392(5) . ?
C107 C112 1.519(5) . ?
C108 C109 1.382(5) . ?
C109 C110 1.389(5) . ?
C109 C115 1.520(5) . ?
C110 C111 1.398(5) . ?
C111 C118 1.517(5) . ?
C112 C113 1.535(5) . ?
C112 C114 1.538(5) . ?
C115 C117 1.525(6) . ?
C115 C116 1.535(6) . ?
C118 C119 1.526(5) . ?
C118 C120 1.529(5) . ?
C1A C2A 1.547(7) . ?
C2A C3A 1.488(7) . ?
C3A C4A 1.548(7) . ?
C4A C5A 1.509(6) . ?
C5A C6A 1.507(6) . ?
C1B C2B 1.533(14) . ?
C2B C3B 1.503(12) . ?
C3B C4B 1.537(13) . ?
C4B C5B 1.474(12) . ?
C5B C6B 1.528(13) . ?
C1C C2C 1.521(13) . ?
C2C C3C 1.460(13) . ?
C3C C4C 1.526(13) . ?
C4C C5C 1.506(12) . ?
C5C C6C 1.532(13) . ?

loop_
_geom_torsion_atom_site_label_1
_geom_torsion_atom_site_label_2
_geom_torsion_atom_site_label_3
_geom_torsion_atom_site_label_4
_geom_torsion
_geom_torsion_site_symmetry_1
_geom_torsion_site_symmetry_2
_geom_torsion_site_symmetry_3
_geom_torsion_site_symmetry_4
_geom_torsion_publ_flag
C6 C1 C2 C3 3.4(5) . . . . ?
Sb1 C1 C2 C3 -170.0(3) . . . . ?
C6 C1 C2 C7 -175.5(3) . . . . ?
Sb1 C1 C2 C7 11.2(5) . . . . ?
C1 C2 C3 C4 -0.9(5) . . . . ?
C7 C2 C3 C4 178.0(3) . . . . ?
C2 C3 C4 C5 -1.1(6) . . . . ?
C2 C3 C4 C10 -178.1(3) . . . . ?
C3 C4 C5 C6 0.6(6) . . . . ?
C10 C4 C5 C6 177.6(4) . . . . ?
C4 C5 C6 C1 1.9(6) . . . . ?
C4 C5 C6 C13 -178.4(3) . . . . ?
C2 C1 C6 C5 -3.8(5) . . . . ?
Sb1 C1 C6 C5 170.0(3) . . . . ?
C2 C1 C6 C13 176.4(3) . . . . ?
Sb1 C1 C6 C13 -9.8(5) . . . . ?
C3 C2 C7 C8 63.5(4) . . . . ?
C1 C2 C7 C8 -117.7(4) . . . . ?
C3 C2 C7 C9 -59.7(4) . . . . ?
C1 C2 C7 C9 119.2(4) . . . . ?
C5 C4 C10 C11 124.4(4) . . . . ?
C3 C4 C10 C11 -58.7(5) . . . . ?
C5 C4 C10 C12 -112.6(4) . . . . ?
C3 C4 C10 C12 64.3(5) . . . . ?
C5 C6 C13 C15 53.8(4) . . . . ?
C1 C6 C13 C15 -126.4(4) . . . . ?
C5 C6 C13 C14 -70.7(4) . . . . ?
C1 C6 C13 C14 109.1(4) . . . . ?
C21 C16 C17 C18 -2.8(5) . . . . ?
Sb1 C16 C17 C18 179.4(3) . . . . ?
C21 C16 C17 C22 176.2(3) . . . . ?
Sb1 C16 C17 C22 -1.5(5) . . . . ?
C16 C17 C18 C19 2.6(5) . . . . ?
C22 C17 C18 C19 -176.5(3) . . . . ?
C17 C18 C19 C20 -1.0(5) . . . . ?
C17 C18 C19 C25 175.5(3) . . . . ?
C18 C19 C20 C21 -0.3(5) . . . . ?
C25 C19 C20 C21 -176.8(3) . . . . ?
C19 C20 C21 C16 0.1(5) . . . . ?
C19 C20 C21 C28 179.5(3) . . . . ?
C17 C16 C21 C20 1.5(5) . . . . ?
Sb1 C16 C21 C20 179.6(3) . . . . ?
C17 C16 C21 C28 -177.9(3) . . . . ?
Sb1 C16 C21 C28 0.2(4) . . . . ?
C18 C17 C22 C23 -72.3(4) . . . . ?
C16 C17 C22 C23 108.7(4) . . . . ?
C18 C17 C22 C24 49.1(5) . . . . ?
C16 C17 C22 C24 -130.0(4) . . . . ?
C18 C19 C25 C27 136.4(4) . . . . ?
C20 C19 C25 C27 -47.3(5) . . . . ?
C18 C19 C25 C26 -98.7(4) . . . . ?
C20 C19 C25 C26 77.7(4) . . . . ?
C20 C21 C28 C29 -62.4(4) . . . . ?
C16 C21 C28 C29 117.0(4) . . . . ?
C20 C21 C28 C30 62.8(4) . . . . ?
C16 C21 C28 C30 -117.8(4) . . . . ?
C36 C31 C32 C33 3.6(5) . . . . ?
Sb2 C31 C32 C33 -168.3(3) . . . . ?
C36 C31 C32 C37 -175.9(3) . . . . ?
Sb2 C31 C32 C37 12.3(5) . . . . ?
C31 C32 C33 C34 -0.7(5) . . . . ?
C37 C32 C33 C34 178.8(3) . . . . ?
C32 C33 C34 C35 -2.0(5) . . . . ?
C32 C33 C34 C40 -179.6(3) . . . . ?
C33 C34 C35 C36 1.8(5) . . . . ?
C40 C34 C35 C36 179.4(3) . . . . ?
C34 C35 C36 C31 1.1(5) . . . . ?
C34 C35 C36 C43 -177.8(3) . . . . ?
C32 C31 C36 C35 -3.8(5) . . . . ?
Sb2 C31 C36 C35 168.6(3) . . . . ?
C32 C31 C36 C43 175.0(3) . . . . ?
Sb2 C31 C36 C43 -12.6(4) . . . . ?
C33 C32 C37 C39 62.7(4) . . . . ?
C31 C32 C37 C39 -117.9(4) . . . . ?
C33 C32 C37 C38 -60.8(4) . . . . ?
C31 C32 C37 C38 118.6(4) . . . . ?
C35 C34 C40 C42 -111.5(4) . . . . ?
C33 C34 C40 C42 66.0(5) . . . . ?
C35 C34 C40 C41 125.5(4) . . . . ?
C33 C34 C40 C41 -57.0(5) . . . . ?
C35 C36 C43 C44 -74.4(4) . . . . ?
C31 C36 C43 C44 106.7(4) . . . . ?
C35 C36 C43 C45 50.9(4) . . . . ?
C31 C36 C43 C45 -127.9(4) . . . . ?
C51 C46 C47 C48 2.3(5) . . . . ?
Sb2 C46 C47 C48 -178.6(3) . . . . ?
C51 C46 C47 C52 -178.3(3) . . . . ?
Sb2 C46 C47 C52 0.9(4) . . . . ?
C46 C47 C48 C49 -0.3(5) . . . . ?
C52 C47 C48 C49 -179.8(3) . . . . ?
C47 C48 C49 C50 -1.0(5) . . . . ?
C47 C48 C49 C55 -178.9(3) . . . . ?
C48 C49 C50 C51 0.4(5) . . . . ?
C55 C49 C50 C51 178.3(3) . . . . ?
C49 C50 C51 C46 1.6(5) . . . . ?
C49 C50 C51 C58 -177.2(3) . . . . ?
C47 C46 C51 C50 -2.9(5) . . . . ?
Sb2 C46 C51 C50 178.1(3) . . . . ?
C47 C46 C51 C58 175.9(3) . . . . ?
Sb2 C46 C51 C58 -3.2(5) . . . . ?
C48 C47 C52 C53 63.7(4) . . . . ?
C46 C47 C52 C53 -115.8(4) . . . . ?
C48 C47 C52 C54 -61.7(4) . . . . ?
C46 C47 C52 C54 118.8(4) . . . . ?
C48 C49 C55 C56 -135.1(4) . . . . ?
C50 C49 C55 C56 47.1(5) . . . . ?
C48 C49 C55 C57 100.8(4) . . . . ?
C50 C49 C55 C57 -77.0(5) . . . . ?
C50 C51 C58 C60 52.2(4) . . . . ?
C46 C51 C58 C60 -126.6(4) . . . . ?
C50 C51 C58 C59 -69.4(4) . . . . ?
C46 C51 C58 C59 111.8(4) . . . . ?
C66 C61 C62 C63 3.5(5) . . . . ?
Sb3 C61 C62 C63 -177.9(3) . . . . ?
C66 C61 C62 C67 -175.4(3) . . . . ?
Sb3 C61 C62 C67 3.2(5) . . . . ?
C61 C62 C63 C64 -2.5(5) . . . . ?
C67 C62 C63 C64 176.6(3) . . . . ?
C62 C63 C64 C65 -0.3(5) . . . . ?
C62 C63 C64 C70 -178.7(3) . . . . ?
C63 C64 C65 C66 2.1(5) . . . . ?
C70 C64 C65 C66 -179.5(3) . . . . ?
C64 C65 C66 C61 -1.0(5) . . . . ?
C64 C65 C66 C73 179.5(3) . . . . ?
C62 C61 C66 C65 -1.9(5) . . . . ?
Sb3 C61 C66 C65 179.3(3) . . . . ?
C62 C61 C66 C73 177.6(3) . . . . ?
Sb3 C61 C66 C73 -1.2(4) . . . . ?
C63 C62 C67 C69 76.2(4) . . . . ?
C61 C62 C67 C69 -104.8(4) . . . . ?
C63 C62 C67 C68 -45.0(4) . . . . ?
C61 C62 C67 C68 134.0(4) . . . . ?
C63 C64 C70 C72 108.5(4) . . . . ?
C65 C64 C70 C72 -69.9(5) . . . . ?
C63 C64 C70 C71 -126.6(4) . . . . ?
C65 C64 C70 C71 55.0(5) . . . . ?
C65 C66 C73 C74 -61.2(4) . . . . ?
C61 C66 C73 C74 119.4(4) . . . . ?
C65 C66 C73 C75 64.2(4) . . . . ?
C61 C66 C73 C75 -115.3(4) . . . . ?
C81 C76 C77 C78 4.5(5) . . . . ?
Sb3 C76 C77 C78 -168.3(3) . . . . ?
C81 C76 C77 C82 -176.3(3) . . . . ?
Sb3 C76 C77 C82 10.9(4) . . . . ?
C76 C77 C78 C79 -2.1(6) . . . . ?
C82 C77 C78 C79 178.6(3) . . . . ?
C77 C78 C79 C80 -1.1(5) . . . . ?
C77 C78 C79 C85 -178.7(4) . . . . ?
C78 C79 C80 C81 1.9(5) . . . . ?
C85 C79 C80 C81 179.6(3) . . . . ?
C79 C80 C81 C76 0.4(5) . . . . ?
C79 C80 C81 C88 -179.4(3) . . . . ?
C77 C76 C81 C80 -3.6(5) . . . . ?
Sb3 C76 C81 C80 168.6(3) . . . . ?
C77 C76 C81 C88 176.2(3) . . . . ?
Sb3 C76 C81 C88 -11.5(5) . . . . ?
C78 C77 C82 C84 71.5(4) . . . . ?
C76 C77 C82 C84 -107.8(4) . . . . ?
C78 C77 C82 C83 -53.9(4) . . . . ?
C76 C77 C82 C83 126.9(4) . . . . ?
C80 C79 C85 C87 58.0(5) . . . . ?
C78 C79 C85 C87 -124.5(4) . . . . ?
C80 C79 C85 C86 -64.6(5) . . . . ?
C78 C79 C85 C86 112.9(4) . . . . ?
C80 C81 C88 C90 -62.3(4) . . . . ?
C76 C81 C88 C90 117.8(4) . . . . ?
C80 C81 C88 C89 61.3(4) . . . . ?
C76 C81 C88 C89 -118.6(4) . . . . ?
C96 C91 C92 C93 -1.1(5) . . . . ?
Sb4 C91 C92 C93 -178.8(3) . . . . ?
C96 C91 C92 C97 179.3(3) . . . . ?
Sb4 C91 C92 C97 1.6(4) . . . . ?
C91 C92 C93 C94 0.0(5) . . . . ?
C97 C92 C93 C94 179.6(3) . . . . ?
C92 C93 C94 C95 0.5(5) . . . . ?
C92 C93 C94 C100 176.5(3) . . . . ?
C93 C94 C95 C96 0.1(5) . . . . ?
C100 C94 C95 C96 -176.0(3) . . . . ?
C94 C95 C96 C91 -1.2(5) . . . . ?
C94 C95 C96 C103 177.4(3) . . . . ?
C92 C91 C96 C95 1.7(5) . . . . ?
Sb4 C91 C96 C95 179.0(3) . . . . ?
C92 C91 C96 C103 -176.8(3) . . . . ?
Sb4 C91 C96 C103 0.5(5) . . . . ?
C93 C92 C97 C99 -65.4(4) . . . . ?
C91 C92 C97 C99 114.2(4) . . . . ?
C93 C92 C97 C98 60.5(4) . . . . ?
C91 C92 C97 C98 -119.9(4) . . . . ?
C93 C94 C100 C101 43.7(5) . . . . ?
C95 C94 C100 C101 -140.4(4) . . . . ?
C93 C94 C100 C102 -80.5(5) . . . . ?
C95 C94 C100 C102 95.4(4) . . . . ?
C95 C96 C103 C105 -56.2(4) . . . . ?
C91 C96 C103 C105 122.3(4) . . . . ?
C95 C96 C103 C104 65.7(4) . . . . ?
C91 C96 C103 C104 -115.8(4) . . . . ?
C111 C106 C107 C108 -3.9(5) . . . . ?
Sb4 C106 C107 C108 169.0(3) . . . . ?
C111 C106 C107 C112 173.9(3) . . . . ?
Sb4 C106 C107 C112 -13.2(5) . . . . ?
C106 C107 C108 C109 1.3(5) . . . . ?
C112 C107 C108 C109 -176.7(3) . . . . ?
C107 C108 C109 C110 1.0(6) . . . . ?
C107 C108 C109 C115 177.5(4) . . . . ?
C108 C109 C110 C111 -0.6(6) . . . . ?
C115 C109 C110 C111 -177.1(4) . . . . ?
C109 C110 C111 C106 -2.0(5) . . . . ?
C109 C110 C111 C118 178.2(3) . . . . ?
C107 C106 C111 C110 4.2(5) . . . . ?
Sb4 C106 C111 C110 -169.2(3) . . . . ?
C107 C106 C111 C118 -176.0(3) . . . . ?
Sb4 C106 C111 C118 10.6(4) . . . . ?
C108 C107 C112 C113 59.5(4) . . . . ?
C106 C107 C112 C113 -118.3(4) . . . . ?
C108 C107 C112 C114 -63.8(4) . . . . ?
C106 C107 C112 C114 118.4(4) . . . . ?
C108 C109 C115 C117 61.1(5) . . . . ?
C110 C109 C115 C117 -122.6(4) . . . . ?
C108 C109 C115 C116 -62.1(5) . . . . ?
C110 C109 C115 C116 114.2(4) . . . . ?
C110 C111 C118 C119 75.9(4) . . . . ?
C106 C111 C118 C119 -103.9(4) . . . . ?
C110 C111 C118 C120 -49.9(4) . . . . ?
C106 C111 C118 C120 130.3(4) . . . . ?
C1A C2A C3A C4A 54.1(7) . . . . ?
C2A C3A C4A C5A 59.2(7) . . . . ?
C3A C4A C5A C6A -176.7(5) . . . . ?
C1B C2B C3B C4B -177.9(18) . . . . ?
C2B C3B C4B C5B 60.6(15) . . . . ?
C3B C4B C5B C6B 53.3(16) . . . . ?
C1C C2C C3C C4C 61.8(17) . . . . ?
C2C C3C C4C C5C 63.3(16) . . . . ?
C3C C4C C5C C6C 175.7(15) . . . . ?
